data_4511965
loop_
_publ_author_name
'Braun, Doris E.'
'Orlova, Maria'
'Griesser, Ulrich J.'

_publ_section_title
;
 Creatine: Polymorphs Predicted and Found
;
_journal_issue 10
_journal_name_full 'Crystal Growth &amp; Design'
_journal_page_first 4895
_journal_paper_doi 10.1021/cg501159c
_journal_volume 14
_journal_year 2014
_chemical_formula_analytical 'C4 H9 N3 O2'
_chemical_formula_moiety 'C4 H9 N3 O2'
_chemical_formula_structural 'C4 H9 N3 O2'
_chemical_formula_sum 'C4 H9 N3 O2'
_chemical_formula_weight 131.1
_chemical_melting_point decompostion
_chemical_name_common 'Creatine anhydrate form C'
_chemical_name_systematic ' ?'
_space_group_IT_number 33
_symmetry_cell_setting orthorhombic
_symmetry_space_group_name_Hall 'P 2c -2n'
_symmetry_space_group_name_H-M 'P n a 21'
_cell_angle_alpha 90.00000
_cell_angle_beta 90.00000
_cell_angle_gamma 90.00000
_cell_formula_units_Z 4
_cell_length_a 11.9504(3)
_cell_length_b 5.3453(2)
_cell_length_c 9.5314(3)
_cell_measurement_temperature 290
_cell_volume 608.85(3)
_computing_structure_refinement FULLPROF.2000
_diffrn_ambient_temperature 290
_diffrn_measurement_device_type 'STOE STADI MP '
_diffrn_radiation_type 'Cu K\a'
_diffrn_radiation_wavelength 1.54056
_diffrn_source 'X-ray tube'
_exptl_crystal_density_diffrn 1.431
_exptl_crystal_density_method 'Not Measured'
_pd_char_colour colourless
_pd_char_particle_morphology powder
_pd_meas_2theta_range_inc 0.009
_pd_meas_2theta_range_max 116.59100
_pd_meas_2theta_range_min 5.05400
_pd_meas_number_of_points 12394
_pd_meas_scan_method cont
_pd_proc_2theta_range_inc 0.009001
_pd_proc_2theta_range_max 116.6294
_pd_proc_2theta_range_min 4.9724
_pd_proc_ls_pref_orient_corr ' ?'
_pd_proc_ls_prof_R_factor 3.3163
_pd_proc_ls_prof_wR_expected 3.1062
_pd_proc_ls_prof_wR_factor 4.4022
_pd_proc_wavelength 1.540560
_pd_spec_mount_mode transmission
_pd_spec_shape flat_sheet
_refine_ls_goodness_of_fit_all 2.01
_refine_ls_number_parameters 1
_refine_ls_number_reflns 569
_refine_ls_number_restraints 15
_refine_ls_R_I_factor 4.10
_cod_data_source_file cg501159c_si_002.cif
_cod_data_source_block form_c
_cod_depositor_comments
;
The following automatic conversions were performed:

'_symmetry_cell_setting' value 'Orthorhombic' changed to
'orthorhombic' according to
/home/saulius/struct/COD-crude-data--automatic-downloads/rss-feeds/ACS/lib/dictionaries/cif_core.dic
dictionary named 'cif_core.dic' version 2.4.2 from 2011-04-26.

Automatic conversion script
Id: cif_fix_values 2281 2013-09-26 08:29:07Z andrius 

 Adding full bibliography for 4511964--4511965.cif.
;
_cod_original_cell_volume 608.86(3)
_cod_original_sg_symbol_H-M Pna21
_cod_database_code 4511965
_pd_proc_ls_prof_cr_factor 10.6195
_pd_proc_ls_prof_cwr_factor 9.1192
_pd_proc_ls_prof_cwr_expected 6.4346
_pd_proc_ls_prof_chi2 2.01
_pd_proc_ls_prof_echi2 2.09

loop_
_symmetry_equiv_pos_as_xyz
x,y,z
-x+1/2,y+1/2,z+1/2
x+1/2,-y+1/2,z
-x,-y,z+1/2

loop_
_atom_site_label
_atom_site_fract_x
_atom_site_fract_y
_atom_site_fract_z
_atom_site_U_iso_or_equiv
_atom_site_occupancy
_atom_site_adp_type
_atom_site_type_symbol
C1 0.0777(3) 0.6186(7) -0.0012(7) 3.08(3) 1.00000 Uiso C
C2 -0.0269(7) 0.7785(7) 0.2058(7) 3.08(3) 1.00000 Uiso C
C3 0.1506(6) 0.9650(7) 0.1425(7) 3.08(3) 1.00000 Uiso C
C4 -0.1152(7) 0.9748(7) 0.1627(7) 3.08(3) 1.00000 Uiso C
N1 0.0747(4) 0.7851(2) 0.1236(7) 3.08(3) 1.00000 Uiso N
N2 0.1527(5) 1.1028(7) 0.2602(7) 3.08(3) 1.00000 Uiso N
N3 0.2213(5) 1.0280(7) 0.0360(8) 3.08(3) 1.00000 Uiso N
O1 -0.1010(4) 1.0948(7) 0.0475(8) 3.01(3) 1.00000 Uiso O
O2 -0.1938(4) 1.0022(7) 0.2494(7) 3.01(3) 1.00000 Uiso O
H1 0.0335 0.7007 -0.0919 4.69(3) 1.00000 Uiso H
H2 0.0375 0.4387 0.0257 4.69(3) 1.00000 Uiso H
H3 0.1644 0.5812 -0.0305 4.69(3) 1.00000 Uiso H
H4 -0.0648 0.5902 0.1955 4.69(3) 1.00000 Uiso H
H5 -0.0085 0.8035 0.3179 4.69(3) 1.00000 Uiso H
H6 0.2001 1.0042 -0.0692 4.69(3) 1.00000 Uiso H
H7 0.2818 1.1660 0.0531 4.69(3) 1.00000 Uiso H
H8 0.2071 1.2566 0.2613 4.69(3) 1.00000 Uiso H
H9 0.1270 1.0266 0.3546 4.69(3) 1.00000 Uiso H

loop_
_geom_angle_atom_site_label_1
_geom_angle_atom_site_label_2
_geom_angle_atom_site_label_3
_geom_angle
N1 C2 C4 114.4(8)
N1 C3 N2 121.4(8)
N1 C3 N3 119.9(8)
N2 C3 N3 118.3(8)
O1 C4 C2 118.5(8)
C3 N1 C2 121.0(8)
C3 N1 C1 121.5(8)
C2 N1 C1 116.0(8)
H3 C1 H1 109.0
H3 C1 H2 108.2
H3 C1 N1 109.7
H1 C1 H2 108.6
H1 C1 N1 112.1
H2 C1 N1 108.9
H5 C2 H4 106.1
H5 C2 N1 110.8
H5 C2 C4 108.2
H4 C2 N1 108.5
H4 C2 C4 108.3

loop_
_geom_bond_atom_site_label_1
_geom_bond_atom_site_label_2
_geom_bond_distance
C1 H3 1.09
C1 H1 1.10
C1 H2 1.10
C1 N1 1.486(7)
C2 H5 1.09
C2 H4 1.10
C2 N1 1.445(7)
C3 N1 1.334(7)
C3 N2 1.342(7)
C3 N3 1.363(7)
C4 O1 1.282(7)
C4 O2 1.260(9)
C4 C2 1.543(7)
N3 H6 1.04
N3 H7 1.04
